data_7711780
loop_
_publ_author_name
'He, Yong'
'Huang, Ying-Ying'
'Fu, Jin-Hui'
'Liu, Yang'
'Wu, Xin-Tao'
'Sheng, Tian-Lu'

_publ_section_title
;
 Influence of the electronic effect of an ancillary ligand on MMCT and
 LMCT in localized cyanide-bridged complexes containing non-innocent
 ligands.
;
_journal_name_full 'Dalton transactions (Cambridge, England : 2003)'
_journal_paper_doi 10.1039/d2dt03048a
_journal_year 2022
_chemical_absolute_configuration ad
_chemical_formula_moiety 'C42 H46 Fe N7 P2 Ru S2, F6 P'
_chemical_formula_sum 'C42 H46 F6 Fe N7 P3 Ru S2'
_chemical_formula_weight 1076.81
_space_group_crystal_system orthorhombic
_space_group_IT_number 19
_space_group_name_Hall 'P 2ac 2ab'
_space_group_name_H-M_alt 'P 21 21 21'
_atom_sites_solution_hydrogens geom
_atom_sites_solution_primary dual
_audit_creation_date 2022-08-16
_audit_creation_method
;
Olex2 1.3
(compiled 2020.11.12 svn.r5f609507 for OlexSys, GUI svn.r6408)
;
_audit_update_record
;
2022-08-20 deposited with the CCDC.	2022-11-15 downloaded from the CCDC.
;
_cell_angle_alpha 90
_cell_angle_beta 90
_cell_angle_gamma 90
_cell_formula_units_Z 4
_cell_length_a 15.1069(4)
_cell_length_b 15.3402(5)
_cell_length_c 21.6504(6)
_cell_measurement_reflns_used 33664
_cell_measurement_temperature 293(2)
_cell_measurement_theta_max 33.1360
_cell_measurement_theta_min 2.0290
_cell_volume 5017.3(3)
_computing_cell_refinement 'CrysAlisPro 1.171.41.98a (Rigaku OD, 2021)'
_computing_data_collection 'CrysAlisPro 1.171.41.98a (Rigaku OD, 2021)'
_computing_data_reduction 'CrysAlisPro 1.171.41.98a (Rigaku OD, 2021)'
_computing_molecular_graphics 'Olex2 1.3 (Dolomanov et al., 2009)'
_computing_publication_material 'Olex2 1.3 (Dolomanov et al., 2009)'
_computing_structure_refinement 'SHELXL 2018/3 (Sheldrick, 2015)'
_computing_structure_solution 'SHELXT 2018/2 (Sheldrick, 2018)'
_diffrn_ambient_temperature 293(2)
_diffrn_detector 'CCD plate'
_diffrn_measured_fraction_theta_full 0.971
_diffrn_measured_fraction_theta_max 0.972
_diffrn_measurement_details
;
List of Runs (angles in degrees, time in seconds):

  # Type    Start    End  Width  t~exp~   \w     \q     \k     \f   Frames
#--------------------------------------------------------------------------
  1  \w   -118.00  62.00   0.50    2.00    --  -28.00  45.00   0.00  360
  2  \w   -118.00  42.00   0.50    2.00    --  -28.00  45.00  90.00  320
  3  \w   -118.00  22.00   0.50    2.00    --  -28.00  45.00 180.00  280
  4  \w   -118.00 -38.00   0.50    2.00    --  -28.00  45.00 270.00  160
;
_diffrn_measurement_device 'abstract diffractometer'
_diffrn_measurement_device_type 'dtrek-CrysAlisPro-abstract goniometer imported rigaku-d*trek images'
_diffrn_measurement_method '\w scans'
_diffrn_orient_matrix_type 'CrysAlisPro convention (1999,Acta A55,543-557)'
_diffrn_orient_matrix_UB_11 0.0456213000
_diffrn_orient_matrix_UB_12 0.0108467000
_diffrn_orient_matrix_UB_13 0.0010227000
_diffrn_orient_matrix_UB_21 0.0006534000
_diffrn_orient_matrix_UB_22 0.0034679000
_diffrn_orient_matrix_UB_23 -0.0326641000
_diffrn_orient_matrix_UB_31 -0.0110339000
_diffrn_orient_matrix_UB_32 0.0448204000
_diffrn_orient_matrix_UB_33 0.0022656000
_diffrn_radiation_monochromator graphite
_diffrn_radiation_probe x-ray
_diffrn_radiation_type 'Mo K\a'
_diffrn_radiation_wavelength 0.71073
_diffrn_reflns_av_R_equivalents 0.0399
_diffrn_reflns_av_unetI/netI 0.0257
_diffrn_reflns_Laue_measured_fraction_full 0.971
_diffrn_reflns_Laue_measured_fraction_max 0.972
_diffrn_reflns_limit_h_max 18
_diffrn_reflns_limit_h_min -18
_diffrn_reflns_limit_k_max 18
_diffrn_reflns_limit_k_min -18
_diffrn_reflns_limit_l_max 26
_diffrn_reflns_limit_l_min -26
_diffrn_reflns_number 49028
_diffrn_reflns_point_group_measured_fraction_full 0.972
_diffrn_reflns_point_group_measured_fraction_max 0.974
_diffrn_reflns_theta_full 25.242
_diffrn_reflns_theta_max 25.675
_diffrn_reflns_theta_min 2.315
_diffrn_source 'fine-focus sealed X-ray tube'
_diffrn_source_type 'Enhance (Mo) X-ray Source'
_exptl_absorpt_coefficient_mu 0.828
_exptl_absorpt_correction_T_max 1.00000
_exptl_absorpt_correction_T_min 0.54661
_exptl_absorpt_correction_type multi-scan
_exptl_absorpt_process_details
;
CrysAlisPro 1.171.41.98a (Rigaku Oxford Diffraction, 2021)
Empirical absorption correction using spherical harmonics,
implemented in SCALE3 ABSPACK scaling algorithm.
;
_exptl_crystal_colour 'dark violet'
_exptl_crystal_colour_modifier dark
_exptl_crystal_colour_primary violet
_exptl_crystal_density_diffrn 1.426
_exptl_crystal_description needle
_exptl_crystal_F_000 2192
_exptl_crystal_recrystallization_method 'Re-crystallisation from solvent'
_exptl_crystal_size_max 0.18
_exptl_crystal_size_mid 0.03
_exptl_crystal_size_min 0.03
_refine_diff_density_max 2.830
_refine_diff_density_min -0.818
_refine_diff_density_rms 0.137
_refine_ls_abs_structure_details
;
 Refined as an inversion twin.
;
_refine_ls_abs_structure_Flack 0.09(4)
_refine_ls_extinction_method none
_refine_ls_goodness_of_fit_ref 1.067
_refine_ls_hydrogen_treatment constr
_refine_ls_matrix_type full
_refine_ls_number_parameters 565
_refine_ls_number_reflns 9279
_refine_ls_number_restraints 126
_refine_ls_restrained_S_all 1.073
_refine_ls_R_factor_all 0.0673
_refine_ls_R_factor_gt 0.0638
_refine_ls_shift/su_max 0.001
_refine_ls_shift/su_mean 0.000
_refine_ls_structure_factor_coef Fsqd
_refine_ls_weighting_details 'w=1/[\s^2^(Fo^2^)+(0.1355P)^2^] where P=(Fo^2^+2Fc^2^)/3'
_refine_ls_weighting_scheme calc
_refine_ls_wR_factor_gt 0.1630
_refine_ls_wR_factor_ref 0.1667
_reflns_Friedel_coverage 0.810
_reflns_Friedel_fraction_full 0.974
_reflns_Friedel_fraction_max 0.976
_reflns_number_gt 8645
_reflns_number_total 9279
_reflns_threshold_expression 'I > 2\s(I)'
_cod_data_source_file d2dt03048a2.cif
_cod_data_source_block cp1ru-me
_cod_database_code 7711780
_shelx_shelxl_version_number 2018/3
_chemical_oxdiff_formula CHNSPFRuFe
_shelx_space_group_comment
;
The symmetry employed for this shelxl refinement is uniquely defined
by the following loop, which should always be used as a source of
symmetry information in preference to the above space-group names.
They are only intended as comments.
;
_shelx_estimated_absorpt_t_max 0.976
_shelx_estimated_absorpt_t_min 0.865
_reflns_odcompleteness_completeness 96.90
_reflns_odcompleteness_iscentric 1
_reflns_odcompleteness_theta 34.42
_olex2_refinement_description
;
1. Twinned data refinement
 Scales: 0.91(4)
 0.09(4)
2. Fixed Uiso
 At 1.2 times of:
  All C(H) groups, All C(H,H) groups, All N(H) groups
 At 1.5 times of:
  All C(H,H,H) groups
3. Restrained distances
 P3-F3 = P3-F6 = P3-F4
 1.6 with sigma of 0.02
 P3-F3 = P3-F6 = P3-F4 = P3-F2 = P3-F1 = P3-F5
 1.65 with sigma of 0.02
 F3-F6 \\sim F6-F4
 with sigma of 0.04
 P3-F3 \\sim P3-F6 \\sim P3-F4
 with sigma of 0.02
 P3-F3 \\sim P3-F6 \\sim P3-F4 \\sim P3-F2 \\sim P3-F1 \\sim P3-F5
 with sigma of 0.02
 F3-F6 \\sim F3-F2 \\sim F3-F1 \\sim F3-F5 \\sim F6-F4 \\sim F6-F1 \\sim F6-F5
\\sim F4-F2 \\sim F4-F1 \\sim F4-F5
 \\sim F2-F1 \\sim F2-F5
 with sigma of 0.04
4. Uiso/Uaniso restraints and constraints
F3 \\sim F6 \\sim F4: within 2A with sigma of 0.005 and sigma for terminal
atoms of 0.01 within 2A
Uanis(F3) \\sim Ueq, Uanis(F6) \\sim Ueq, Uanis(F4) \\sim Ueq: with sigma of
0.0001 and sigma for terminal atoms of 0.0002
Uanis(F6) \\sim Ueq: with sigma of 0.0001 and sigma for terminal atoms of 0.0002
Uanis(F1) \\sim Ueq, Uanis(F2) \\sim Ueq, Uanis(F5) \\sim Ueq: with sigma of
0.0001 and sigma for terminal atoms of 0.0002
5.a Secondary CH2 refined with riding coordinates:
 C3(H3A,H3B), C2(H2A,H2B)
5.b Aromatic/amide H refined with riding coordinates:
 N7(H7), C23(H23), C24(H24), C33(H33), C4(H4), C38(H38), C20(H20), C19(H19),
 N2(H2), C32(H32), C21(H21), C12(H12), C18(H18), C25(H25), C27(H27), C17(H17),
 C7(H7A), C13(H13), C5(H5), C31(H31), C11(H11), C29(H29), C26(H26), C6(H6),
 C30(H30), C15(H15), C14(H14)
5.c Idealised Me refined as rotating group:
 C42(H42A,H42B,H42C), C36(H36A,H36B,H36C), C40(H40A,H40B,H40C), C34(H34A,H34B,
 H34C), C9(H9A,H9B,H9C)
;
_smtbx_masks_void_probe_radius 1.2
_smtbx_masks_void_truncation_radius 1.2
_olex2_submission_special_instructions 'No special instructions were received'
_oxdiff_exptl_absorpt_empirical_details
;
Empirical correction (ABSPACK) includes:
- Absorption correction using spherical harmonics
- Frame scaling
- Detector area scaling
;
_oxdiff_exptl_absorpt_empirical_full_max 1.529
_oxdiff_exptl_absorpt_empirical_full_min 0.759

loop_
_space_group_symop_operation_xyz
'x, y, z'
'-x+1/2, -y, z+1/2'
'-x, y+1/2, -z+1/2'
'x+1/2, -y+1/2, -z'

loop_
_atom_site_label
_atom_site_type_symbol
_atom_site_fract_x
_atom_site_fract_y
_atom_site_fract_z
_atom_site_U_iso_or_equiv
_atom_site_adp_type
_atom_site_occupancy
_atom_site_site_symmetry_order
_atom_site_calc_flag
_atom_site_refinement_flags_posn
_atom_site_refinement_flags_adp
_atom_site_refinement_flags_occupancy
_atom_site_disorder_assembly
_atom_site_disorder_group
Ru1 Ru 0.68941(3) 0.60306(4) 0.42691(2) 0.03241(19) Uani 1 1 d . . . . .
Fe1 Fe 0.57113(8) 0.36558(8) 0.28940(5) 0.0463(3) Uani 1 1 d . . . . .
P2 P 0.56259(12) 0.68151(13) 0.41841(9) 0.0371(4) Uani 1 1 d . . . . .
P1 P 0.72498(12) 0.66883(13) 0.33721(8) 0.0359(4) Uani 1 1 d . . . . .
S2 S 0.3665(2) 0.2474(2) 0.40550(15) 0.0746(8) Uani 1 1 d . . . . .
S1 S 0.8141(3) 0.2743(3) 0.1976(2) 0.0985(11) Uani 1 1 d . . . . .
N6 N 0.3910(5) 0.3650(5) 0.3176(3) 0.0508(17) Uani 1 1 d . . . . .
N5 N 0.4512(5) 0.4039(5) 0.2784(3) 0.0465(15) Uani 1 1 d . . . . .
N4 N 0.6003(5) 0.4001(6) 0.2075(3) 0.0540(17) Uani 1 1 d . . . . .
C16 C 0.7868(5) 0.7702(6) 0.3384(4) 0.0489(19) Uani 1 1 d . . . . .
N7 N 0.5129(6) 0.2875(6) 0.3454(4) 0.0586(19) Uani 1 1 d . . . . .
H7 H 0.538922 0.245486 0.364398 0.070 Uiso 1 1 calc R U . . .
C23 C 0.5183(6) 0.7350(8) 0.5363(5) 0.059(2) Uani 1 1 d . . . . .
H23 H 0.500661 0.677264 0.540646 0.070 Uiso 1 1 calc R U . . .
C10 C 0.7852(5) 0.6042(6) 0.2802(4) 0.0454(17) Uani 1 1 d . . . . .
C28 C 0.4565(5) 0.6249(6) 0.4223(4) 0.0460(18) Uani 1 1 d . . . . .
C24 C 0.5144(7) 0.7879(9) 0.5863(5) 0.065(3) Uani 1 1 d . . . . .
H24 H 0.497593 0.766242 0.624705 0.078 Uiso 1 1 calc R U . . .
N1 N 0.6144(6) 0.4594(5) 0.3399(3) 0.0534(18) Uani 1 1 d . . . . .
C33 C 0.3792(7) 0.6680(8) 0.4089(5) 0.061(2) Uani 1 1 d . . . . .
H33 H 0.380969 0.725444 0.395187 0.073 Uiso 1 1 calc R U . . .
C4 C 0.8106(7) 0.5446(8) 0.4696(4) 0.062(3) Uani 1 1 d . . . . .
H4 H 0.854124 0.518091 0.445669 0.075 Uiso 1 1 calc R U . . .
C38 C 0.4760(7) 0.4919(8) 0.1929(5) 0.063(3) Uani 1 1 d . . . . .
H38 H 0.453490 0.538083 0.169937 0.075 Uiso 1 1 calc R U . . .
C41 C 0.4294(7) 0.3058(6) 0.3511(4) 0.053(2) Uani 1 1 d . . . . .
C20 C 0.8256(8) 0.9033(8) 0.3921(6) 0.073(3) Uani 1 1 d . . . . .
H20 H 0.822713 0.938242 0.427139 0.088 Uiso 1 1 calc R U . . .
C3 C 0.5601(6) 0.7418(6) 0.3444(4) 0.0469(19) Uani 1 1 d . . . . .
H3A H 0.500072 0.742848 0.328468 0.056 Uiso 1 1 calc R U . . .
H3B H 0.578796 0.801568 0.351198 0.056 Uiso 1 1 calc R U . . .
C1 C 0.6410(5) 0.5144(5) 0.3730(4) 0.0399(16) Uani 1 1 d . . . . .
C19 C 0.8747(10) 0.9296(10) 0.3397(8) 0.090(4) Uani 1 1 d . . . . .
H19 H 0.901450 0.984194 0.339041 0.107 Uiso 1 1 calc R U . . .
N3 N 0.6767(6) 0.3692(7) 0.1830(4) 0.068(2) Uani 1 1 d . . . . .
C22 C 0.5468(5) 0.7626(6) 0.4801(4) 0.0460(19) Uani 1 1 d . . . . .
N2 N 0.6707(6) 0.2940(6) 0.2745(5) 0.066(2) Uani 1 1 d . . . . .
H2 H 0.687542 0.252976 0.298870 0.079 Uiso 1 1 calc R U . . .
C32 C 0.2996(6) 0.6268(8) 0.4155(6) 0.067(3) Uani 1 1 d . . . . .
H32 H 0.247567 0.655678 0.405061 0.081 Uiso 1 1 calc R U . . .
C37 C 0.5574(7) 0.4594(7) 0.1742(4) 0.054(2) Uani 1 1 d . . . . .
C21 C 0.7822(7) 0.8246(6) 0.3896(5) 0.057(2) Uani 1 1 d . . . . .
H21 H 0.748637 0.807141 0.423417 0.069 Uiso 1 1 calc R U . . .
C12 C 0.9096(14) 0.5168(14) 0.2565(8) 0.131(8) Uani 1 1 d . . . . .
H12 H 0.963870 0.494009 0.268727 0.157 Uiso 1 1 calc R U . . .
C39 C 0.4241(7) 0.4634(7) 0.2422(4) 0.056(2) Uani 1 1 d . . . . .
C18 C 0.8832(11) 0.8763(10) 0.2907(7) 0.095(5) Uani 1 1 d . . . . .
H18 H 0.917441 0.893379 0.257166 0.114 Uiso 1 1 calc R U . . .
C25 C 0.5364(7) 0.8770(9) 0.5788(6) 0.076(3) Uani 1 1 d . . . . .
H25 H 0.533239 0.915093 0.612154 0.092 Uiso 1 1 calc R U . . .
C27 C 0.5689(6) 0.8494(7) 0.4718(5) 0.058(2) Uani 1 1 d . . . . .
H27 H 0.587732 0.869466 0.433395 0.069 Uiso 1 1 calc R U . . .
C17 C 0.8409(8) 0.7958(9) 0.2900(6) 0.075(3) Uani 1 1 d . . . . .
H17 H 0.849075 0.758632 0.256617 0.090 Uiso 1 1 calc R U . . .
C8 C 0.7376(8) 0.5037(6) 0.4956(5) 0.060(3) Uani 1 1 d . . . . .
C42 C 0.2583(9) 0.2875(10) 0.3946(6) 0.081(4) Uani 1 1 d . . . . .
H42A H 0.237152 0.270366 0.354548 0.122 Uiso 1 1 calc R U . . .
H42B H 0.258712 0.349967 0.397393 0.122 Uiso 1 1 calc R U . . .
H42C H 0.219964 0.264070 0.425816 0.122 Uiso 1 1 calc R U . . .
C7 C 0.6879(7) 0.5677(8) 0.5274(4) 0.058(2) Uani 1 1 d . . . . .
H7A H 0.635343 0.558510 0.548754 0.069 Uiso 1 1 calc R U . . .
C13 C 0.8865(9) 0.5060(11) 0.2004(6) 0.088(4) Uani 1 1 d . . . . .
H13 H 0.918036 0.469507 0.174131 0.105 Uiso 1 1 calc R U . . .
C5 C 0.8070(7) 0.6329(7) 0.4860(4) 0.060(2) Uani 1 1 d . . . . .
H5 H 0.848604 0.674818 0.474941 0.072 Uiso 1 1 calc R U . . .
C31 C 0.2957(6) 0.5396(8) 0.4385(7) 0.072(3) Uani 1 1 d . . . . .
H31 H 0.241675 0.511791 0.444558 0.087 Uiso 1 1 calc R U . . .
C11 C 0.8582(9) 0.5614(12) 0.3020(5) 0.093(5) Uani 1 1 d . . . . .
H11 H 0.873395 0.561247 0.343628 0.112 Uiso 1 1 calc R U . . .
C29 C 0.4550(6) 0.5398(6) 0.4437(5) 0.053(2) Uani 1 1 d . . . . .
H29 H 0.507658 0.511265 0.452918 0.063 Uiso 1 1 calc R U . . .
C26 C 0.5624(7) 0.9067(8) 0.5221(7) 0.074(3) Uani 1 1 d . . . . .
H26 H 0.575921 0.965377 0.516794 0.089 Uiso 1 1 calc R U . . .
C36 C 0.5941(9) 0.4893(11) 0.1140(5) 0.082(4) Uani 1 1 d . . . . .
H36A H 0.565316 0.458664 0.080969 0.122 Uiso 1 1 calc R U . . .
H36B H 0.656518 0.477633 0.112790 0.122 Uiso 1 1 calc R U . . .
H36C H 0.584151 0.550730 0.109517 0.122 Uiso 1 1 calc R U . . .
C6 C 0.7326(7) 0.6481(7) 0.5207(4) 0.060(3) Uani 1 1 d . . . . .
H6 H 0.714829 0.701427 0.536937 0.072 Uiso 1 1 calc R U . . .
C30 C 0.3752(8) 0.4974(7) 0.4514(6) 0.069(3) Uani 1 1 d . . . . .
H30 H 0.374443 0.440060 0.465377 0.083 Uiso 1 1 calc R U . . .
C2 C 0.6210(6) 0.6986(6) 0.2978(4) 0.0460(18) Uani 1 1 d . . . . .
H2A H 0.633229 0.738299 0.264010 0.055 Uiso 1 1 calc R U . . .
H2B H 0.593001 0.646812 0.281036 0.055 Uiso 1 1 calc R U . . .
C35 C 0.7104(7) 0.3134(8) 0.2237(5) 0.064(3) Uani 1 1 d . . . . .
C40 C 0.3331(10) 0.5049(12) 0.2515(6) 0.097(5) Uani 1 1 d . . . . .
H40A H 0.338431 0.554579 0.278137 0.145 Uiso 1 1 calc R U . . .
H40B H 0.293766 0.463076 0.269874 0.145 Uiso 1 1 calc R U . . .
H40C H 0.309773 0.522929 0.212256 0.145 Uiso 1 1 calc R U . . .
C15 C 0.7641(8) 0.6000(10) 0.2187(5) 0.078(3) Uani 1 1 d . . . . .
H15 H 0.716100 0.630872 0.203046 0.093 Uiso 1 1 calc R U . . .
C34 C 0.8418(12) 0.1961(12) 0.2577(10) 0.113(6) Uani 1 1 d . . . . .
H34A H 0.804857 0.145526 0.253643 0.170 Uiso 1 1 calc R U . . .
H34B H 0.832366 0.222209 0.297489 0.170 Uiso 1 1 calc R U . . .
H34C H 0.902767 0.179386 0.253795 0.170 Uiso 1 1 calc R U . . .
C14 C 0.8149(9) 0.5494(10) 0.1809(5) 0.084(4) Uani 1 1 d . . . . .
H14 H 0.799078 0.544848 0.139477 0.101 Uiso 1 1 calc R U . . .
C9 C 0.7166(14) 0.4039(8) 0.4916(7) 0.109(6) Uani 1 1 d . . . . .
H9A H 0.755132 0.372541 0.518964 0.163 Uiso 1 1 calc R U . . .
H9B H 0.725729 0.384116 0.450009 0.163 Uiso 1 1 calc R U . . .
H9C H 0.656179 0.393951 0.503294 0.163 Uiso 1 1 calc R U . . .
P3 P 0.68005(17) 0.14318(13) 0.42765(10) 0.0528(6) Uani 1 1 d D . . . .
F3 F 0.6759(9) 0.0372(7) 0.4239(7) 0.155(4) Uani 1 1 d D U . . .
F6 F 0.7851(10) 0.140(2) 0.4392(19) 0.527(8) Uani 1 1 d D U . . .
F4 F 0.6735(12) 0.2469(9) 0.4388(10) 0.214(6) Uani 1 1 d D U . . .
F2 F 0.5713(10) 0.1408(16) 0.4203(12) 0.269(6) Uani 1 1 d D U . . .
F1 F 0.6607(17) 0.1303(14) 0.5023(7) 0.258(6) Uani 1 1 d D U . . .
F5 F 0.6942(19) 0.1500(18) 0.3546(8) 0.308(7) Uani 1 1 d D U . . .

loop_
_atom_site_aniso_label
_atom_site_aniso_U_11
_atom_site_aniso_U_22
_atom_site_aniso_U_33
_atom_site_aniso_U_23
_atom_site_aniso_U_13
_atom_site_aniso_U_12
Ru1 0.0330(3) 0.0390(3) 0.0252(3) 0.0005(2) -0.0030(2) 0.0010(2)
Fe1 0.0506(6) 0.0524(7) 0.0358(6) -0.0122(5) 0.0013(5) -0.0063(5)
P2 0.0357(9) 0.0423(9) 0.0333(10) 0.0013(7) 0.0003(7) 0.0036(7)
P1 0.0356(9) 0.0452(10) 0.0270(9) 0.0025(7) 0.0000(7) -0.0022(7)
S2 0.0847(19) 0.0755(18) 0.0637(16) 0.0149(13) 0.0141(14) -0.0200(15)
S1 0.0734(19) 0.113(3) 0.109(3) -0.016(2) 0.031(2) 0.018(2)
N6 0.054(4) 0.059(4) 0.039(4) -0.009(3) 0.011(3) -0.013(3)
N5 0.048(4) 0.050(4) 0.042(3) -0.005(3) 0.001(3) -0.008(3)
N4 0.062(4) 0.057(4) 0.043(4) -0.011(4) 0.009(3) -0.008(4)
C16 0.040(4) 0.059(5) 0.048(5) 0.007(4) 0.002(3) -0.009(3)
N7 0.065(5) 0.065(5) 0.045(4) -0.005(4) -0.002(3) 0.004(4)
C23 0.051(5) 0.070(6) 0.055(5) -0.003(5) 0.010(4) 0.000(4)
C10 0.051(4) 0.054(4) 0.032(4) -0.006(4) 0.005(3) 0.003(4)
C28 0.033(3) 0.061(5) 0.043(4) -0.006(4) -0.001(3) 0.001(3)
C24 0.051(5) 0.092(8) 0.051(6) -0.020(5) -0.002(4) 0.009(5)
N1 0.063(5) 0.059(4) 0.038(4) -0.015(3) -0.001(3) -0.001(4)
C33 0.053(5) 0.072(6) 0.057(6) -0.015(5) -0.007(4) 0.011(5)
C4 0.045(4) 0.106(8) 0.036(4) 0.004(5) -0.011(4) 0.028(6)
C38 0.053(5) 0.075(7) 0.061(6) 0.012(5) 0.010(4) -0.003(5)
C41 0.071(6) 0.056(5) 0.031(4) -0.004(4) 0.002(4) -0.017(5)
C20 0.070(7) 0.067(6) 0.084(8) -0.015(6) 0.000(5) -0.006(6)
C3 0.044(4) 0.061(5) 0.035(4) 0.014(4) 0.002(3) 0.014(4)
C1 0.041(4) 0.044(4) 0.034(4) 0.002(3) 0.001(3) 0.000(3)
C19 0.080(8) 0.075(8) 0.113(12) 0.007(8) 0.004(8) -0.025(7)
N3 0.060(5) 0.088(6) 0.056(5) -0.013(4) 0.020(4) 0.000(5)
C22 0.033(4) 0.062(5) 0.043(4) -0.010(4) -0.003(3) 0.013(3)
N2 0.058(5) 0.062(5) 0.078(6) -0.015(4) 0.010(4) 0.004(4)
C32 0.035(4) 0.092(8) 0.074(7) -0.003(6) -0.001(4) 0.004(4)
C37 0.064(5) 0.063(5) 0.035(4) -0.001(4) -0.001(4) -0.008(4)
C21 0.060(5) 0.053(5) 0.059(6) 0.002(4) -0.001(4) -0.005(4)
C12 0.143(15) 0.175(18) 0.074(9) -0.002(10) 0.033(9) 0.106(15)
C39 0.056(5) 0.074(6) 0.039(4) 0.007(4) -0.002(4) -0.005(5)
C18 0.104(10) 0.094(10) 0.088(9) 0.003(8) 0.031(8) -0.046(8)
C25 0.051(5) 0.097(9) 0.082(8) -0.037(7) -0.006(5) 0.003(5)
C27 0.043(4) 0.056(5) 0.075(6) -0.015(5) 0.007(4) -0.001(4)
C17 0.071(7) 0.096(8) 0.057(6) 0.009(6) 0.016(5) -0.017(6)
C8 0.082(7) 0.042(4) 0.055(5) 0.014(4) -0.032(5) -0.008(4)
C42 0.083(8) 0.089(8) 0.073(8) -0.001(7) 0.024(6) -0.017(7)
C7 0.050(4) 0.096(7) 0.027(4) 0.010(4) -0.003(3) 0.003(5)
C13 0.077(8) 0.118(11) 0.068(8) -0.032(8) 0.028(6) 0.009(8)
C5 0.046(4) 0.090(7) 0.044(5) 0.003(4) -0.018(4) 0.009(5)
C31 0.040(5) 0.066(6) 0.110(10) -0.016(6) 0.004(5) -0.014(4)
C11 0.083(8) 0.152(13) 0.045(6) -0.017(7) 0.001(5) 0.054(9)
C29 0.047(5) 0.050(5) 0.061(6) -0.004(4) 0.014(4) 0.000(4)
C26 0.049(5) 0.062(6) 0.111(10) -0.039(7) -0.003(5) 0.003(5)
C36 0.076(7) 0.126(11) 0.043(5) -0.005(6) 0.019(5) -0.021(7)
C6 0.070(6) 0.072(6) 0.037(4) -0.011(4) -0.029(4) 0.015(5)
C30 0.071(7) 0.052(5) 0.084(8) -0.016(5) 0.022(6) -0.008(5)
C2 0.047(4) 0.053(5) 0.039(4) 0.006(4) -0.002(3) 0.000(4)
C35 0.062(6) 0.074(6) 0.055(6) -0.028(5) 0.011(5) -0.010(5)
C40 0.097(10) 0.138(12) 0.056(6) 0.024(8) 0.013(6) 0.058(9)
C15 0.072(6) 0.115(9) 0.045(5) -0.021(6) -0.013(5) 0.017(7)
C34 0.106(12) 0.103(12) 0.130(14) 0.032(10) 0.025(10) 0.020(9)
C14 0.080(7) 0.132(11) 0.040(5) -0.035(6) -0.001(5) -0.012(8)
C9 0.178(16) 0.062(7) 0.086(9) 0.034(7) -0.050(10) -0.014(9)
P3 0.0820(15) 0.0360(9) 0.0404(11) -0.0080(8) -0.0382(12) 0.0202(10)
F3 0.155(4) 0.155(4) 0.155(4) 0.0000(3) 0.0000(3) 0.0000(3)
F6 0.527(8) 0.527(8) 0.527(8) 0.0000(3) 0.0000(3) 0.0000(3)
F4 0.214(6) 0.214(6) 0.214(6) 0.0000(3) 0.0000(3) 0.0000(3)
F2 0.269(6) 0.269(6) 0.269(6) 0.0000(3) 0.0000(3) 0.0000(3)
F1 0.258(6) 0.258(6) 0.258(6) 0.0000(3) 0.0000(3) 0.0000(3)
F5 0.308(7) 0.308(7) 0.308(7) 0.0000(3) 0.0000(3) 0.0000(3)

loop_
_atom_type_symbol
_atom_type_description
_atom_type_scat_dispersion_real
_atom_type_scat_dispersion_imag
_atom_type_scat_source
C C 0.0033 0.0016 'International Tables Vol C Tables 4.2.6.8 and 6.1.1.4'
H H 0.0000 0.0000 'International Tables Vol C Tables 4.2.6.8 and 6.1.1.4'
F F 0.0171 0.0103 'International Tables Vol C Tables 4.2.6.8 and 6.1.1.4'
Fe Fe 0.3463 0.8444 'International Tables Vol C Tables 4.2.6.8 and 6.1.1.4'
N N 0.0061 0.0033 'International Tables Vol C Tables 4.2.6.8 and 6.1.1.4'
P P 0.1023 0.0942 'International Tables Vol C Tables 4.2.6.8 and 6.1.1.4'
Ru Ru -1.2594 0.8363 'International Tables Vol C Tables 4.2.6.8 and 6.1.1.4'
S S 0.1246 0.1234 'International Tables Vol C Tables 4.2.6.8 and 6.1.1.4'

loop_
_geom_angle_atom_site_label_1
_geom_angle_atom_site_label_2
_geom_angle_atom_site_label_3
_geom_angle
_geom_angle_site_symmetry_1
_geom_angle_site_symmetry_3
_geom_angle_publ_flag
P1 Ru1 P2 83.91(7) . . ?
C4 Ru1 P2 159.4(3) . . ?
C4 Ru1 P1 109.9(3) . . ?
C4 Ru1 C8 36.0(4) . . ?
C4 Ru1 C7 60.7(4) . . ?
C4 Ru1 C6 60.8(4) . . ?
C1 Ru1 P2 90.3(2) . . ?
C1 Ru1 P1 83.4(2) . . ?
C1 Ru1 C4 106.0(4) . . ?
C1 Ru1 C8 92.6(4) . . ?
C1 Ru1 C7 114.3(4) . . ?
C1 Ru1 C5 142.1(4) . . ?
C1 Ru1 C6 150.8(4) . . ?
C8 Ru1 P2 133.3(3) . . ?
C8 Ru1 P1 142.7(3) . . ?
C7 Ru1 P2 101.5(3) . . ?
C7 Ru1 P1 161.2(3) . . ?
C7 Ru1 C8 36.7(4) . . ?
C7 Ru1 C6 36.7(4) . . ?
C5 Ru1 P2 127.5(3) . . ?
C5 Ru1 P1 102.2(3) . . ?
C5 Ru1 C4 36.5(4) . . ?
C5 Ru1 C8 60.3(4) . . ?
C5 Ru1 C7 60.2(4) . . ?
C5 Ru1 C6 35.7(4) . . ?
C6 Ru1 P2 99.0(3) . . ?
C6 Ru1 P1 125.0(3) . . ?
C6 Ru1 C8 61.0(4) . . ?
N5 Fe1 N1 99.4(3) . . ?
N4 Fe1 N5 91.0(3) . . ?
N4 Fe1 N7 150.4(3) . . ?
N4 Fe1 N1 104.1(3) . . ?
N7 Fe1 N5 80.6(4) . . ?
N7 Fe1 N1 105.3(4) . . ?
N2 Fe1 N5 155.2(4) . . ?
N2 Fe1 N4 79.5(4) . . ?
N2 Fe1 N7 96.3(4) . . ?
N2 Fe1 N1 105.2(4) . . ?
C28 P2 Ru1 119.1(3) . . ?
C28 P2 C3 105.0(4) . . ?
C28 P2 C22 100.0(4) . . ?
C3 P2 Ru1 110.7(3) . . ?
C22 P2 Ru1 114.1(3) . . ?
C22 P2 C3 106.7(4) . . ?
C16 P1 Ru1 119.7(3) . . ?
C16 P1 C10 102.6(4) . . ?
C16 P1 C2 103.4(4) . . ?
C10 P1 Ru1 117.3(3) . . ?
C10 P1 C2 104.2(4) . . ?
C2 P1 Ru1 107.8(3) . . ?
C41 S2 C42 103.5(6) . . ?
C35 S1 C34 101.4(7) . . ?
C41 N6 N5 110.6(8) . . ?
N6 N5 Fe1 114.4(6) . . ?
C39 N5 Fe1 127.0(7) . . ?
C39 N5 N6 118.5(8) . . ?
N3 N4 Fe1 117.7(7) . . ?
C37 N4 Fe1 125.7(6) . . ?
C37 N4 N3 116.2(8) . . ?
C21 C16 P1 120.0(7) . . ?
C17 C16 P1 122.5(9) . . ?
C17 C16 C21 117.5(10) . . ?
Fe1 N7 H7 124.1 . . ?
C41 N7 Fe1 111.8(7) . . ?
C41 N7 H7 124.1 . . ?
C24 C23 H23 118.5 . . ?
C24 C23 C22 122.9(11) . . ?
C22 C23 H23 118.5 . . ?
C11 C10 P1 115.4(7) . . ?
C11 C10 C15 120.0(9) . . ?
C15 C10 P1 124.6(8) . . ?
C33 C28 P2 120.6(8) . . ?
C33 C28 C29 120.7(9) . . ?
C29 C28 P2 118.5(6) . . ?
C23 C24 H24 120.8 . . ?
C23 C24 C25 118.4(11) . . ?
C25 C24 H24 120.8 . . ?
C1 N1 Fe1 177.1(7) . . ?
C28 C33 H33 119.9 . . ?
C32 C33 C28 120.2(11) . . ?
C32 C33 H33 119.9 . . ?
Ru1 C4 H4 121.5 . . ?
C8 C4 Ru1 72.4(5) . . ?
C8 C4 H4 126.2 . . ?
C8 C4 C5 107.6(9) . . ?
C5 C4 Ru1 71.6(5) . . ?
C5 C4 H4 126.2 . . ?
C37 C38 H38 116.2 . . ?
C37 C38 C39 127.5(10) . . ?
C39 C38 H38 116.2 . . ?
N6 C41 S2 119.3(8) . . ?
N7 C41 S2 118.6(8) . . ?
N7 C41 N6 122.1(9) . . ?
C19 C20 H20 121.0 . . ?
C21 C20 H20 121.0 . . ?
C21 C20 C19 118.0(11) . . ?
P2 C3 H3A 109.6 . . ?
P2 C3 H3B 109.6 . . ?
H3A C3 H3B 108.1 . . ?
C2 C3 P2 110.1(6) . . ?
C2 C3 H3A 109.6 . . ?
C2 C3 H3B 109.6 . . ?
N1 C1 Ru1 177.7(7) . . ?
C20 C19 H19 119.7 . . ?
C18 C19 C20 120.6(12) . . ?
C18 C19 H19 119.7 . . ?
C35 N3 N4 107.0(8) . . ?
C23 C22 P2 118.7(8) . . ?
C23 C22 C27 119.6(9) . . ?
C27 C22 P2 121.6(7) . . ?
Fe1 N2 H2 123.8 . . ?
C35 N2 Fe1 112.5(9) . . ?
C35 N2 H2 123.8 . . ?
C33 C32 H32 119.8 . . ?
C33 C32 C31 120.4(10) . . ?
C31 C32 H32 119.8 . . ?
N4 C37 C38 121.3(9) . . ?
N4 C37 C36 120.3(10) . . ?
C38 C37 C36 118.4(10) . . ?
C16 C21 H21 118.8 . . ?
C20 C21 C16 122.3(10) . . ?
C20 C21 H21 118.8 . . ?
C13 C12 H12 117.6 . . ?
C13 C12 C11 124.8(15) . . ?
C11 C12 H12 117.6 . . ?
N5 C39 C38 121.0(10) . . ?
N5 C39 C40 120.5(9) . . ?
C38 C39 C40 118.5(10) . . ?
C19 C18 H18 119.8 . . ?
C19 C18 C17 120.3(12) . . ?
C17 C18 H18 119.8 . . ?
C24 C25 H25 120.3 . . ?
C26 C25 C24 119.5(10) . . ?
C26 C25 H25 120.3 . . ?
C22 C27 H27 120.5 . . ?
C22 C27 C26 118.9(11) . . ?
C26 C27 H27 120.5 . . ?
C16 C17 C18 121.0(13) . . ?
C16 C17 H17 119.5 . . ?
C18 C17 H17 119.5 . . ?
C4 C8 Ru1 71.5(5) . . ?
C4 C8 C7 107.8(9) . . ?
C4 C8 C9 125.4(13) . . ?
C7 C8 Ru1 71.3(5) . . ?
C7 C8 C9 126.8(13) . . ?
C9 C8 Ru1 124.0(7) . . ?
S2 C42 H42A 109.5 . . ?
S2 C42 H42B 109.5 . . ?
S2 C42 H42C 109.5 . . ?
H42A C42 H42B 109.5 . . ?
H42A C42 H42C 109.5 . . ?
H42B C42 H42C 109.5 . . ?
Ru1 C7 H7A 121.9 . . ?
C8 C7 Ru1 72.0(5) . . ?
C8 C7 H7A 126.2 . . ?
C6 C7 Ru1 71.7(5) . . ?
C6 C7 C8 107.7(9) . . ?
C6 C7 H7A 126.2 . . ?
C12 C13 H13 121.4 . . ?
C12 C13 C14 117.3(12) . . ?
C14 C13 H13 121.4 . . ?
Ru1 C5 H5 122.1 . . ?
C4 C5 Ru1 71.9(6) . . ?
C4 C5 H5 125.2 . . ?
C6 C5 Ru1 72.4(5) . . ?
C6 C5 C4 109.5(11) . . ?
C6 C5 H5 125.2 . . ?
C32 C31 H31 121.0 . . ?
C30 C31 C32 118.0(9) . . ?
C30 C31 H31 121.0 . . ?
C10 C11 C12 115.5(12) . . ?
C10 C11 H11 122.3 . . ?
C12 C11 H11 122.3 . . ?
C28 C29 H29 120.0 . . ?
C30 C29 C28 119.9(9) . . ?
C30 C29 H29 120.0 . . ?
C25 C26 C27 120.6(11) . . ?
C25 C26 H26 119.7 . . ?
C27 C26 H26 119.7 . . ?
C37 C36 H36A 109.5 . . ?
C37 C36 H36B 109.5 . . ?
C37 C36 H36C 109.5 . . ?
H36A C36 H36B 109.5 . . ?
H36A C36 H36C 109.5 . . ?
H36B C36 H36C 109.5 . . ?
Ru1 C6 H6 121.9 . . ?
C7 C6 Ru1 71.6(5) . . ?
C7 C6 H6 126.3 . . ?
C5 C6 Ru1 71.9(5) . . ?
C5 C6 C7 107.4(9) . . ?
C5 C6 H6 126.3 . . ?
C31 C30 H30 119.7 . . ?
C29 C30 C31 120.7(11) . . ?
C29 C30 H30 119.7 . . ?
P1 C2 H2A 110.0 . . ?
P1 C2 H2B 110.0 . . ?
C3 C2 P1 108.5(6) . . ?
C3 C2 H2A 110.0 . . ?
C3 C2 H2B 110.0 . . ?
H2A C2 H2B 108.4 . . ?
N3 C35 S1 110.2(8) . . ?
N2 C35 S1 127.4(10) . . ?
N2 C35 N3 122.4(10) . . ?
C39 C40 H40A 109.5 . . ?
C39 C40 H40B 109.5 . . ?
C39 C40 H40C 109.5 . . ?
H40A C40 H40B 109.5 . . ?
H40A C40 H40C 109.5 . . ?
H40B C40 H40C 109.5 . . ?
C10 C15 H15 120.7 . . ?
C14 C15 C10 118.6(11) . . ?
C14 C15 H15 120.7 . . ?
S1 C34 H34A 109.5 . . ?
S1 C34 H34B 109.5 . . ?
S1 C34 H34C 109.5 . . ?
H34A C34 H34B 109.5 . . ?
H34A C34 H34C 109.5 . . ?
H34B C34 H34C 109.5 . . ?
C13 C14 C15 123.2(10) . . ?
C13 C14 H14 118.4 . . ?
C15 C14 H14 118.4 . . ?
C8 C9 H9A 109.5 . . ?
C8 C9 H9B 109.5 . . ?
C8 C9 H9C 109.5 . . ?
H9A C9 H9B 109.5 . . ?
H9A C9 H9C 109.5 . . ?
H9B C9 H9C 109.5 . . ?
F3 P3 F2 86.3(9) . . ?
F3 P3 F1 85.6(9) . . ?
F6 P3 F3 90.8(13) . . ?
F6 P3 F4 93.9(13) . . ?
F6 P3 F2 175.4(16) . . ?
F6 P3 F1 91.1(14) . . ?
F4 P3 F3 171.9(9) . . ?
F4 P3 F2 88.5(10) . . ?
F4 P3 F1 87.8(10) . . ?
F2 P3 F1 85.2(11) . . ?
F5 P3 F3 91.2(11) . . ?
F5 P3 F6 91.4(15) . . ?
F5 P3 F4 95.2(12) . . ?
F5 P3 F2 92.2(12) . . ?
F5 P3 F1 176.0(13) . . ?

loop_
_geom_bond_atom_site_label_1
_geom_bond_atom_site_label_2
_geom_bond_distance
_geom_bond_site_symmetry_2
_geom_bond_publ_flag
Ru1 P2 2.2699(19) . ?
Ru1 P1 2.2536(19) . ?
Ru1 C4 2.239(9) . ?
Ru1 C1 1.935(8) . ?
Ru1 C8 2.251(8) . ?
Ru1 C7 2.242(8) . ?
Ru1 C5 2.236(9) . ?
Ru1 C6 2.242(8) . ?
Fe1 N5 1.919(7) . ?
Fe1 N4 1.903(8) . ?
Fe1 N7 1.918(9) . ?
Fe1 N1 1.921(8) . ?
Fe1 N2 1.890(9) . ?
P2 C28 1.825(8) . ?
P2 C3 1.850(8) . ?
P2 C22 1.841(8) . ?
P1 C16 1.814(9) . ?
P1 C10 1.826(8) . ?
P1 C2 1.845(9) . ?
S2 C41 1.759(9) . ?
S2 C42 1.763(15) . ?
S1 C35 1.771(11) . ?
S1 C34 1.819(19) . ?
N6 N5 1.380(10) . ?
N6 C41 1.298(13) . ?
N5 C39 1.271(13) . ?
N4 N3 1.355(11) . ?
N4 C37 1.329(14) . ?
C16 C21 1.390(14) . ?
C16 C17 1.385(14) . ?
N7 H7 0.8600 . ?
N7 C41 1.299(14) . ?
C23 H23 0.9300 . ?
C23 C24 1.354(15) . ?
C23 C22 1.359(14) . ?
C10 C11 1.369(15) . ?
C10 C15 1.370(13) . ?
C28 C33 1.373(13) . ?
C28 C29 1.387(14) . ?
C24 H24 0.9300 . ?
C24 C25 1.417(19) . ?
N1 C1 1.179(11) . ?
C33 H33 0.9300 . ?
C33 C32 1.366(16) . ?
C4 H4 0.9300 . ?
C4 C8 1.389(16) . ?
C4 C5 1.402(17) . ?
C38 H38 0.9300 . ?
C38 C37 1.387(15) . ?
C38 C39 1.394(14) . ?
C20 H20 0.9300 . ?
C20 C19 1.41(2) . ?
C20 C21 1.375(16) . ?
C3 H3A 0.9700 . ?
C3 H3B 0.9700 . ?
C3 C2 1.519(12) . ?
C19 H19 0.9300 . ?
C19 C18 1.34(2) . ?
N3 C35 1.330(16) . ?
C22 C27 1.385(14) . ?
N2 H2 0.8600 . ?
N2 C35 1.287(15) . ?
C32 H32 0.9300 . ?
C32 C31 1.428(18) . ?
C37 C36 1.488(13) . ?
C21 H21 0.9300 . ?
C12 H12 0.9300 . ?
C12 C13 1.28(2) . ?
C12 C11 1.427(17) . ?
C39 C40 1.529(16) . ?
C18 H18 0.9300 . ?
C18 C17 1.390(19) . ?
C25 H25 0.9300 . ?
C25 C26 1.37(2) . ?
C27 H27 0.9300 . ?
C27 C26 1.403(15) . ?
C17 H17 0.9300 . ?
C8 C7 1.413(16) . ?
C8 C9 1.565(16) . ?
C42 H42A 0.9600 . ?
C42 H42B 0.9600 . ?
C42 H42C 0.9600 . ?
C7 H7A 0.9300 . ?
C7 C6 1.413(16) . ?
C13 H13 0.9300 . ?
C13 C14 1.34(2) . ?
C5 H5 0.9300 . ?
C5 C6 1.373(16) . ?
C31 H31 0.9300 . ?
C31 C30 1.393(17) . ?
C11 H11 0.9300 . ?
C29 H29 0.9300 . ?
C29 C30 1.380(15) . ?
C26 H26 0.9300 . ?
C36 H36A 0.9600 . ?
C36 H36B 0.9600 . ?
C36 H36C 0.9600 . ?
C6 H6 0.9300 . ?
C30 H30 0.9300 . ?
C2 H2A 0.9700 . ?
C2 H2B 0.9700 . ?
C40 H40A 0.9600 . ?
C40 H40B 0.9600 . ?
C40 H40C 0.9600 . ?
C15 H15 0.9300 . ?
C15 C14 1.365(18) . ?
C34 H34A 0.9600 . ?
C34 H34B 0.9600 . ?
C34 H34C 0.9600 . ?
C14 H14 0.9300 . ?
C9 H9A 0.9600 . ?
C9 H9B 0.9600 . ?
C9 H9C 0.9600 . ?
P3 F3 1.630(11) . ?
P3 F6 1.607(14) . ?
P3 F4 1.612(13) . ?
P3 F2 1.651(15) . ?
P3 F1 1.654(15) . ?
P3 F5 1.600(16) . ?

loop_
_geom_torsion_atom_site_label_1
_geom_torsion_atom_site_label_2
_geom_torsion_atom_site_label_3
_geom_torsion_atom_site_label_4
_geom_torsion
_geom_torsion_site_symmetry_1
_geom_torsion_site_symmetry_2
_geom_torsion_site_symmetry_3
_geom_torsion_site_symmetry_4
_geom_torsion_publ_flag
Ru1 P2 C28 C33 -170.9(7) . . . . ?
Ru1 P2 C28 C29 14.1(8) . . . . ?
Ru1 P2 C3 C2 22.7(7) . . . . ?
Ru1 P2 C22 C23 -78.0(7) . . . . ?
Ru1 P2 C22 C27 97.6(7) . . . . ?
Ru1 P1 C16 C21 -25.7(9) . . . . ?
Ru1 P1 C16 C17 153.0(8) . . . . ?
Ru1 P1 C10 C11 -49.9(11) . . . . ?
Ru1 P1 C10 C15 133.1(10) . . . . ?
Ru1 P1 C2 C3 46.8(7) . . . . ?
Ru1 C4 C8 C7 -62.5(6) . . . . ?
Ru1 C4 C8 C9 119.1(10) . . . . ?
Ru1 C4 C5 C6 63.0(6) . . . . ?
Ru1 C8 C7 C6 -63.2(6) . . . . ?
Ru1 C7 C6 C5 -63.4(6) . . . . ?
Ru1 C5 C6 C7 63.2(6) . . . . ?
Fe1 N5 C39 C38 18.5(14) . . . . ?
Fe1 N5 C39 C40 -162.1(10) . . . . ?
Fe1 N4 N3 C35 5.1(11) . . . . ?
Fe1 N4 C37 C38 -11.4(14) . . . . ?
Fe1 N4 C37 C36 171.6(8) . . . . ?
Fe1 N7 C41 S2 -174.6(4) . . . . ?
Fe1 N7 C41 N6 6.0(11) . . . . ?
Fe1 N2 C35 S1 170.2(6) . . . . ?
Fe1 N2 C35 N3 -9.0(13) . . . . ?
P2 C28 C33 C32 -176.0(8) . . . . ?
P2 C28 C29 C30 175.3(8) . . . . ?
P2 C3 C2 P1 -43.1(8) . . . . ?
P2 C22 C27 C26 -174.7(7) . . . . ?
P1 C16 C21 C20 -178.0(9) . . . . ?
P1 C16 C17 C18 176.1(12) . . . . ?
P1 C10 C11 C12 -174.9(15) . . . . ?
P1 C10 C15 C14 179.7(10) . . . . ?
N6 N5 C39 C38 -166.2(9) . . . . ?
N6 N5 C39 C40 13.2(15) . . . . ?
N5 Fe1 N2 C35 77.5(12) . . . . ?
N5 N6 C41 S2 179.5(6) . . . . ?
N5 N6 C41 N7 -1.2(12) . . . . ?
N4 Fe1 N2 C35 8.5(7) . . . . ?
N4 N3 C35 S1 -176.6(7) . . . . ?
N4 N3 C35 N2 2.7(14) . . . . ?
C16 P1 C10 C11 83.4(11) . . . . ?
C16 P1 C10 C15 -93.6(11) . . . . ?
C16 P1 C2 C3 -80.9(7) . . . . ?
N7 Fe1 N2 C35 158.8(7) . . . . ?
C23 C24 C25 C26 -1.2(16) . . . . ?
C23 C22 C27 C26 0.9(13) . . . . ?
C10 P1 C16 C21 -157.6(8) . . . . ?
C10 P1 C16 C17 21.1(10) . . . . ?
C10 P1 C2 C3 172.1(6) . . . . ?
C10 C15 C14 C13 -2(2) . . . . ?
C28 P2 C3 C2 -107.0(7) . . . . ?
C28 P2 C22 C23 50.3(8) . . . . ?
C28 P2 C22 C27 -134.1(7) . . . . ?
C28 C33 C32 C31 2.1(17) . . . . ?
C28 C29 C30 C31 -0.7(17) . . . . ?
C24 C23 C22 P2 172.3(8) . . . . ?
C24 C23 C22 C27 -3.4(15) . . . . ?
C24 C25 C26 C27 -1.1(16) . . . . ?
N1 Fe1 N2 C35 -93.4(8) . . . . ?
C33 C28 C29 C30 0.4(14) . . . . ?
C33 C32 C31 C30 -2.4(18) . . . . ?
C4 C8 C7 Ru1 62.6(6) . . . . ?
C4 C8 C7 C6 -0.6(10) . . . . ?
C4 C5 C6 Ru1 -62.7(6) . . . . ?
C4 C5 C6 C7 0.6(10) . . . . ?
C41 N6 N5 Fe1 -4.3(9) . . . . ?
C41 N6 N5 C39 179.8(8) . . . . ?
C20 C19 C18 C17 2(3) . . . . ?
C3 P2 C28 C33 -46.4(9) . . . . ?
C3 P2 C28 C29 138.6(7) . . . . ?
C3 P2 C22 C23 159.4(7) . . . . ?
C3 P2 C22 C27 -24.9(8) . . . . ?
C19 C20 C21 C16 1.4(18) . . . . ?
C19 C18 C17 C16 2(2) . . . . ?
N3 N4 C37 C38 176.2(9) . . . . ?
N3 N4 C37 C36 -0.8(13) . . . . ?
C22 P2 C28 C33 64.1(8) . . . . ?
C22 P2 C28 C29 -110.9(7) . . . . ?
C22 P2 C3 C2 147.3(6) . . . . ?
C22 C23 C24 C25 3.5(16) . . . . ?
C22 C27 C26 C25 1.3(15) . . . . ?
C32 C31 C30 C29 1.7(18) . . . . ?
C37 N4 N3 C35 178.1(8) . . . . ?
C37 C38 C39 N5 3.8(18) . . . . ?
C37 C38 C39 C40 -175.6(13) . . . . ?
C21 C16 C17 C18 -5.2(19) . . . . ?
C21 C20 C19 C18 -4(2) . . . . ?
C12 C13 C14 C15 -4(3) . . . . ?
C39 C38 C37 N4 -7.4(18) . . . . ?
C39 C38 C37 C36 169.6(12) . . . . ?
C17 C16 C21 C20 3.3(16) . . . . ?
C8 C4 C5 Ru1 -64.0(6) . . . . ?
C8 C4 C5 C6 -0.9(10) . . . . ?
C8 C7 C6 Ru1 63.5(6) . . . . ?
C8 C7 C6 C5 0.0(9) . . . . ?
C42 S2 C41 N6 2.8(9) . . . . ?
C42 S2 C41 N7 -176.5(8) . . . . ?
C13 C12 C11 C10 -9(3) . . . . ?
C5 C4 C8 Ru1 63.4(6) . . . . ?
C5 C4 C8 C7 0.9(10) . . . . ?
C5 C4 C8 C9 -177.5(9) . . . . ?
C11 C10 C15 C14 3(2) . . . . ?
C11 C12 C13 C14 9(3) . . . . ?
C29 C28 C33 C32 -1.1(15) . . . . ?
C2 P1 C16 C21 94.2(8) . . . . ?
C2 P1 C16 C17 -87.1(10) . . . . ?
C2 P1 C10 C11 -169.0(11) . . . . ?
C2 P1 C10 C15 14.0(11) . . . . ?
C15 C10 C11 C12 2(2) . . . . ?
C34 S1 C35 N3 -176.6(10) . . . . ?
C34 S1 C35 N2 4.1(13) . . . . ?
C9 C8 C7 Ru1 -119.0(10) . . . . ?
C9 C8 C7 C6 177.8(9) . . . . ?

loop_
_twin_individual_id
_twin_individual_mass_fraction_refined
1 0.91(4)
2 0.09(4)

loop_
_smtbx_masks_void_nr
_smtbx_masks_void_average_x
_smtbx_masks_void_average_y
_smtbx_masks_void_average_z
_smtbx_masks_void_volume
_smtbx_masks_void_count_electrons
_smtbx_masks_void_content
1 0.002 -0.206 0.105 200.2 83.7 ?
2 -0.002 0.294 0.395 200.2 83.2 ?
3 0.498 0.206 0.605 200.2 83.1 ?
4 0.502 0.706 0.895 200.2 83.3 ?
